data_7221383
loop_
_publ_author_name
'Teske, C.L.'

_publ_section_title
;
 Darstellung, Kristallstrukturdaten und Eigenschaften der quaternaeren
 Thiostannate(IV) Ba Zn Sn S4 und Ba Mn Sn S4
;
_journal_name_full
;
Zeitschrift fuer Naturforschung, Teil B. Anorganische Chemie, Organische 
Chemie (33,1978-41,1986)
;
_journal_page_first 509
_journal_page_last 510
_journal_volume 35
_journal_year 1980
_chemical_formula_sum 'Ba Mn S4 Sn'
_chemical_name_systematic 'Ba Mn (Sn S4)'
_space_group_IT_number 43
_symmetry_space_group_name_Hall 'F 2 -2d'
_symmetry_space_group_name_H-M 'F d d 2'
_cell_angle_alpha 90
_cell_angle_beta 90
_cell_angle_gamma 90
_cell_formula_units_Z 32
_cell_length_a 21.731
_cell_length_b 21.449
_cell_length_c 12.951
_cell_volume 6036.568
_citation_journal_id_ASTM ZNBAD2
_cod_data_source_file Teske_ZNBAD2_1980_908.cif
_cod_data_source_block Ba1Mn1S4Sn1
_cod_original_formula_sum 'Ba1 Mn1 S4 Sn1'
_cod_database_code 7221383

loop_
_symmetry_equiv_pos_as_xyz
x,y,z
-x,-y,z
-x+1/4,y+1/4,z+1/4
x+3/4,-y+3/4,z+1/4
x,y+1/2,z+1/2
-x,-y+1/2,z+1/2
-x+1/4,y+3/4,z+3/4
x+3/4,-y+5/4,z+3/4
x+1/2,y,z+1/2
-x+1/2,-y,z+1/2
-x+3/4,y+1/4,z+3/4
x+5/4,-y+3/4,z+3/4
x+1/2,y+1/2,z
-x+1/2,-y+1/2,z
-x+3/4,y+3/4,z+1/4
x+5/4,-y+5/4,z+1/4

loop_
_atom_site_label
_atom_site_type_symbol
_atom_site_fract_x
_atom_site_fract_y
_atom_site_fract_z
_atom_site_occupancy
_atom_site_U_iso_or_equiv
S8 S-2 0.0415 0.1252 0.12 1 0.0
S7 S-2 0.2914 0.6237 0.369 1 0.0
S3 S-2 0.1267 0.2211 0.3824 1 0.0
S5 S-2 0.1259 0.28 0.1244 1 0.0
S2 S-2 0.0406 0.3793 0.3693 1 0.0
Mn2 Mn+2 0.1241 0.6109 0.2483 1 0.0
Sn1 Sn+4 0.3775 0.6127 0.2512 1 0.0
Ba2 Ba+2 0 0 0.5018 1 0.0
Ba1 Ba+2 0 0 0 1 0.0
S1 S-2 0.208 0.1295 0.6225 1 0.0
S6 S-2 0.1253 0.0445 0.3955 1 0.0
Mn1 Mn+2 0.1254 0.0745 0.216 1 0.0
S4 S-2 0.1262 0.4541 0.1124 1 0.0
Sn2 Sn+4 0.125 0.4306 0.2905 1 0.0
Ba3 Ba+2 0.0021 0.249 0.2525 1 0.0
